data_1532070
loop_
_publ_author_name
'Richter, K.W.'

_publ_section_title
;
 Crystal structure and phase relations of Ni13+x Aly Si9-y
;
_journal_name_full 'Journal of Alloys Compd.'
_journal_page_first 43
_journal_page_last 50
_journal_volume 338
_journal_year 2002
_chemical_formula_sum 'Al0.9 Ni12.54 Si8.1'
_chemical_name_systematic 'Ni12.54 Al0.9 Si8.1'
_space_group_IT_number 152
_symmetry_space_group_name_Hall 'P 31 2"'
_symmetry_space_group_name_H-M 'P 31 2 1'
_cell_angle_alpha 90
_cell_angle_beta 90
_cell_angle_gamma 120
_cell_formula_units_Z 3
_cell_length_a 7.653
_cell_length_b 7.653
_cell_length_c 14.665
_cell_volume 743.834
_citation_journal_id_ASTM JALCEU
_cod_data_source_file Richter_JALCEU_2002_480.cif
_cod_data_source_block Al0.9Ni12.54Si8.1
_cod_original_cell_volume 743.8342
_cod_database_code 1532070

loop_
_symmetry_equiv_pos_as_xyz
x,y,z
-y,x-y,z+1/3
-x+y,-x,z+2/3
y,x,-z
-x,-x+y,-z+1/3
x-y,-y,-z+2/3

loop_
_atom_site_label
_atom_site_type_symbol
_atom_site_fract_x
_atom_site_fract_y
_atom_site_fract_z
_atom_site_occupancy
_atom_site_U_iso_or_equiv
Ni1 Ni 0.0026 0 0.3333 1 0.0
Si1 Si 0.4978 0 0.8333 0.9 0.0
Ni2 Ni 0.496 0 0.3333 1 0.0
Si3 Si 0.1923 0.3124 0.0778 0.9 0.0
Ni5 Ni 0.4979 0.0013 0.1655 1 0.0
Ni6 Ni 0.8405 0.6609 0.092 0.975 0.0
Al2 Al 0.6176 0.3081 0.078 0.1 0.0
Si5 Si 0.1928 0.8832 0.0768 0.9 0.0
Si2 Si 0.6176 0.3081 0.078 0.9 0.0
Al3 Al 0.1923 0.3124 0.0778 0.1 0.0
Al1 Al 0.4978 0 0.8333 0.1 0.0
Al5 Al 0.1928 0.8832 0.0768 0.1 0.0
Ni7 Ni 0.6801 0.3423 0.2441 0.847 0.0
Ni4 Ni 0.502 0.0007 0.9964 1 0.0
Si4 Si 0.8325 0.6615 0.9158 0.9 0.0
Ni8 Ni 0.8372 0.1778 0.0876 0.948 0.0
Al4 Al 0.8325 0.6615 0.9158 0.1 0.0
Ni3 Ni 0.0007 0 0.8333 1 0.0
